data_4121658
loop_
_publ_author_name
'McKerrall, Steven J.'
'J\/orgensen, Lars'
'Kuttruff, Christian A.'
'Ungeheuer, Felix'
'Baran, Phil S.'

_publ_section_title
;
 Development of a Concise Synthesis of (+)-Ingenol.
;
_journal_issue 15
_journal_name_full 'Journal of the American Chemical Society'
_journal_page_first 5799
_journal_paper_doi 10.1021/ja501881p
_journal_volume 136
_journal_year 2014
_chemical_absolute_configuration ad
_chemical_formula_moiety 'C29 H52 O5 Si2'
_chemical_formula_sum 'C29 H52 O5 Si2'
_chemical_formula_weight 536.88
_chemical_name_systematic LEO-1312-035-F11-13
_space_group_crystal_system tetragonal
_space_group_IT_number 78
_space_group_name_Hall 'P 4cw'
_space_group_name_H-M_alt 'P 43'
_symmetry_space_group_name_Hall 'P 4cw'
_symmetry_space_group_name_H-M 'P 43'
_atom_sites_solution_hydrogens mixed
_atom_sites_solution_primary direct
_atom_sites_solution_secondary difmap
_audit_creation_date 2013-10-11
_audit_creation_method
;
Olex2 1.2-beta
(compiled 2013.09.17 svn.r2790 for OlexSys, GUI svn.r4601)
;
_cell_angle_alpha 90
_cell_angle_beta 90
_cell_angle_gamma 90
_cell_formula_units_Z 4
_cell_length_a 11.5311(3)
_cell_length_b 11.5311(3)
_cell_length_c 23.9069(11)
_cell_measurement_reflns_used 9989
_cell_measurement_temperature 100
_cell_measurement_theta_max 25.253
_cell_measurement_theta_min 2.451
_cell_volume 3178.81(19)
_computing_cell_refinement 'Bruker Saint'
_computing_data_collection 'Bruker APEX2'
_computing_data_reduction 'Bruker Saint'
_computing_molecular_graphics
;
O. V. Dolomanov, L. J. Bourhis, R. J. Gildea, J. A. K. Howard and H. Puschmann,
OLEX2: a complete structure solution, refinement and analysis program.
J. Appl. Cryst. (2009). 42, 339-341.
;
_computing_publication_material
;
O. V. Dolomanov, L. J. Bourhis, R. J. Gildea, J. A. K. Howard and H. Puschmann,
OLEX2: a complete structure solution, refinement and analysis program.
J. Appl. Cryst. (2009). 42, 339-341.
;
_computing_structure_refinement
;
SHELXL, G.M. Sheldrick, Acta Cryst.
(2008). A64, 112-122
;
_computing_structure_solution
;
SHELX, G.M. Sheldrick, Acta Cryst.
(2008). A64, 112-122
;
_diffrn_ambient_temperature 100
_diffrn_detector 'Bruker APEX-II CCD'
_diffrn_detector_area_resol_mean 7.9
_diffrn_detector_type 'CCD Area Detector'
_diffrn_measured_fraction_theta_full 1.000
_diffrn_measured_fraction_theta_max 0.996
_diffrn_measurement_device 'Kappa Four-Circle Diffractometer'
_diffrn_measurement_device_type 'Bruker APEX II Ultra'
_diffrn_measurement_method '\w and \f scans'
_diffrn_radiation_monochromator 'Double Bounce Multilayer Mirrors'
_diffrn_radiation_probe x-ray
_diffrn_radiation_type MoK\a
_diffrn_radiation_wavelength 0.71073
_diffrn_radiation_xray_symbol K-L~3~
_diffrn_reflns_av_R_equivalents 0.0545
_diffrn_reflns_av_unetI/netI 0.0453
_diffrn_reflns_Laue_measured_fraction_full 1.000
_diffrn_reflns_Laue_measured_fraction_max 0.996
_diffrn_reflns_limit_h_max 13
_diffrn_reflns_limit_h_min -13
_diffrn_reflns_limit_k_max 13
_diffrn_reflns_limit_k_min -13
_diffrn_reflns_limit_l_max 28
_diffrn_reflns_limit_l_min -28
_diffrn_reflns_number 30888
_diffrn_reflns_point_group_measured_fraction_full 0.998
_diffrn_reflns_point_group_measured_fraction_max 0.990
_diffrn_reflns_theta_full 25.000
_diffrn_reflns_theta_max 25.376
_diffrn_reflns_theta_min 1.766
_diffrn_source 'Micro Focus Rotating Anode'
_diffrn_source_type 'Bruker TXS'
_diffrn_standards_number 0
_exptl_absorpt_coefficient_mu 0.145
_exptl_absorpt_correction_T_max 0.0916
_exptl_absorpt_correction_T_min 0.0665
_exptl_absorpt_correction_type multi-scan
_exptl_absorpt_process_details
;
SADABS-2012/1 (Bruker,2012) was used for absorption correction.
wR2(int) was 0.1550 before and 0.0657 after correction.
The Ratio of minimum to maximum transmission is 0.7260.
The \l/2 correction factor is 0.0015.
;
_exptl_crystal_colour 'Clear colorless'
_exptl_crystal_colour_lustre clear
_exptl_crystal_colour_primary colorless
_exptl_crystal_density_diffrn 1.122
_exptl_crystal_density_method 'Not measured'
_exptl_crystal_description ribbon
_exptl_crystal_F_000 1176
_exptl_crystal_size_max 0.32
_exptl_crystal_size_mid 0.11
_exptl_crystal_size_min 0.04
_refine_diff_density_max 0.177
_refine_diff_density_min -0.203
_refine_diff_density_rms 0.032
_refine_ls_abs_structure_details
;
 Flack x determined using 2253 quotients [(I+)-(I-)]/[(I+)+(I-)]
 (Parsons and Flack (2004), Acta Cryst. A60, s61).
;
_refine_ls_abs_structure_Flack 0.00(4)
_refine_ls_extinction_method none
_refine_ls_goodness_of_fit_ref 1.086
_refine_ls_hydrogen_treatment mixed
_refine_ls_matrix_type full
_refine_ls_number_parameters 346
_refine_ls_number_reflns 5776
_refine_ls_number_restraints 3
_refine_ls_restrained_S_all 1.086
_refine_ls_R_factor_all 0.0397
_refine_ls_R_factor_gt 0.0331
_refine_ls_shift/su_max 0.000
_refine_ls_shift/su_mean 0.000
_refine_ls_structure_factor_coef Fsqd
_refine_ls_weighting_details 'w=1/[\s^2^(Fo^2^)+(0.0339P)^2^+0.1306P] where P=(Fo^2^+2Fc^2^)/3'
_refine_ls_weighting_scheme calc
_refine_ls_wR_factor_gt 0.0740
_refine_ls_wR_factor_ref 0.0758
_reflns_Friedel_coverage 0.940
_reflns_Friedel_fraction_full 0.997
_reflns_Friedel_fraction_max 0.985
_reflns_number_gt 5139
_reflns_number_total 5776
_reflns_threshold_expression 'I > 2\s(I)'
_cod_data_source_file ja501881p_si_006.cif
_cod_data_source_block Baran328
_cod_depositor_comments
;
The following automatic conversions were performed:

'_chemical_absolute_configuration' value 'AD' changed to 'ad'
according to
/usr/data/users/saulius/crontab/automatic-downloads/rss-feeds/ACS/lib/dictionaries/cif_core.dic
dictionary named 'cif_core.dic' version 2.4.2 from
2011-04-26.

'_diffrn_radiation_probe' value 'X-ray' changed to
'x-ray' according to
/usr/data/users/saulius/crontab/automatic-downloads/rss-feeds/ACS/lib/dictionaries/cif_core.dic
dictionary named 'cif_core.dic' version 2.4.2 from 2011-04-26.

Automatic conversion script
Id: cif_fix_values 2281 2013-09-26 08:29:07Z andrius 

 Adding full bibliography for 4121658--4121664.cif.
;
_cod_original_cell_volume 3178.8(2)
_cod_database_code 4121658
_shelxl_version_number 2013-3
_shelx_space_group_comment
;
The symmetry employed for this shelxl refinement is uniquely defined
by the following loop, which should always be used as a source of
symmetry information in preference to the above space-group names.
They are only intended as comments.
;
_shelx_estimated_absorpt_t_max 0.994
_shelx_estimated_absorpt_t_min 0.955
_olex2_refinement_description
;
1. Fixed Uiso
 At 1.2 times of:
  All C(H) groups, All C(H,H) groups
 At 1.5 times of:
  All C(H,H,H) groups
2. Restrained distances
 O5-H5
 0.9 with sigma of 0.02
 O4-H4
 0.9 with sigma of 0.02
3.a Ternary CH refined with riding coordinates:
 C1(H1), C3(H3), C5(H5A), C7(H7), C8(H8), C9(H9)
3.b Secondary CH2 refined with riding coordinates:
 C4(H4A,H4B), C12(H12A,H12B)
3.c Aromatic/amide H refined with riding coordinates:
 C14(H14)
3.d Idealised Me refined as rotating group:
 C16(H16A,H16B,H16C), C17(H17A,H17B,H17C), C18(H18A,H18B,H18C), C19(H19A,H19B,
 H19C), C20(H20A,H20B,H20C), C21(H21A,H21B,H21C), C22(H22A,H22B,H22C), C23(H23A,
 H23B,H23C), C24(H24A,H24B,H24C), C25(H25A,H25B,H25C), C27(H27A,H27B,H27C),
 C28(H28A,H28B,H28C), C29(H29A,H29B,H29C)
;

loop_
_space_group_symop_operation_xyz
'x, y, z'
'-x, -y, z+1/2'
'-y, x, z+3/4'
'y, -x, z+1/4'

loop_
_atom_site_label
_atom_site_type_symbol
_atom_site_fract_x
_atom_site_fract_y
_atom_site_fract_z
_atom_site_U_iso_or_equiv
_atom_site_adp_type
_atom_site_occupancy
_atom_site_site_symmetry_order
_atom_site_calc_flag
_atom_site_refinement_flags_posn
_atom_site_refinement_flags_adp
Si1 Si 0.40453(7) 1.28146(7) 0.30200(4) 0.0297(2) Uani 1 1 d . .
Si2 Si 0.51788(7) 0.85693(7) 0.24609(3) 0.0275(2) Uani 1 1 d . .
O1 O 0.38985(15) 1.16165(15) 0.33658(8) 0.0244(4) Uani 1 1 d . .
O2 O 0.42387(15) 0.89990(15) 0.29403(8) 0.0232(4) Uani 1 1 d . .
O3 O 0.15848(18) 0.81979(17) 0.30535(8) 0.0326(5) Uani 1 1 d . .
O4 O 0.17815(16) 0.92012(17) 0.44137(8) 0.0254(4) Uani 1 1 d D .
H4 H 0.121(2) 0.944(3) 0.4621(13) 0.044(10) Uiso 1 1 d D .
O5 O 0.01821(18) 1.00511(18) 0.26777(8) 0.0275(5) Uani 1 1 d D .
H5 H 0.060(3) 0.940(2) 0.2709(13) 0.040(10) Uiso 1 1 d D .
C1 C 0.5482(2) 1.0307(2) 0.39482(12) 0.0240(6) Uani 1 1 d . .
H1 H 0.5973 1.0234 0.3605 0.029 Uiso 1 1 calc R U
C2 C 0.6136(2) 1.0273(3) 0.45019(12) 0.0276(6) Uani 1 1 d . .
C3 C 0.5655(2) 1.1407(3) 0.42832(12) 0.0263(6) Uani 1 1 d . .
H3 H 0.6258 1.1938 0.4125 0.032 Uiso 1 1 calc R U
C4 C 0.4607(2) 1.2027(3) 0.45181(12) 0.0283(7) Uani 1 1 d . .
H4A H 0.4633 1.2842 0.4389 0.034 Uiso 1 1 calc R U
H4B H 0.4678 1.2037 0.4931 0.034 Uiso 1 1 calc R U
C5 C 0.3402(2) 1.1530(3) 0.43692(12) 0.0271(6) Uani 1 1 d . .
H5A H 0.3221 1.0928 0.4657 0.033 Uiso 1 1 calc R U
C6 C 0.3423(2) 1.0893(2) 0.37902(11) 0.0218(6) Uani 1 1 d . .
C7 C 0.4255(2) 0.9853(2) 0.38928(11) 0.0214(6) Uani 1 1 d . .
H7 H 0.4052 0.9571 0.4276 0.026 Uiso 1 1 calc R U
C8 C 0.4225(2) 0.8754(2) 0.35244(11) 0.0221(6) Uani 1 1 d . .
H8 H 0.4950 0.8312 0.3608 0.026 Uiso 1 1 calc R U
C9 C 0.3196(2) 0.7940(2) 0.36690(12) 0.0243(6) Uani 1 1 d . .
H9 H 0.3170 0.7852 0.4085 0.029 Uiso 1 1 calc R U
C10 C 0.2071(2) 0.8478(2) 0.34858(11) 0.0239(6) Uani 1 1 d . .
C11 C 0.1578(2) 0.9478(2) 0.38401(11) 0.0234(6) Uani 1 1 d . .
C12 C 0.0302(2) 0.9733(3) 0.37043(12) 0.0261(6) Uani 1 1 d . .
H12A H -0.0098 1.0065 0.4034 0.031 Uiso 1 1 calc R U
H12B H -0.0105 0.9014 0.3591 0.031 Uiso 1 1 calc R U
C13 C 0.0324(2) 1.0612(2) 0.32185(11) 0.0237(6) Uani 1 1 d . .
C14 C 0.1517(2) 1.1115(2) 0.32682(11) 0.0229(6) Uani 1 1 d . .
H14 H 0.1763 1.1773 0.3060 0.027 Uiso 1 1 calc R U
C15 C 0.2204(2) 1.0565(2) 0.36282(11) 0.0215(6) Uani 1 1 d . .
C16 C 0.7441(2) 1.0139(3) 0.44566(14) 0.0375(8) Uani 1 1 d . .
H16A H 0.7715 1.0524 0.4116 0.056 Uiso 1 1 calc R U
H16B H 0.7640 0.9313 0.4441 0.056 Uiso 1 1 calc R U
H16C H 0.7812 1.0493 0.4784 0.056 Uiso 1 1 calc R U
C17 C 0.5626(3) 0.9708(3) 0.50124(13) 0.0357(7) Uani 1 1 d . .
H17A H 0.6048 0.9968 0.5346 0.054 Uiso 1 1 calc R U
H17B H 0.5691 0.8863 0.4978 0.054 Uiso 1 1 calc R U
H17C H 0.4807 0.9925 0.5046 0.054 Uiso 1 1 calc R U
C18 C 0.2486(3) 1.2469(3) 0.44273(15) 0.0466(9) Uani 1 1 d . .
H18A H 0.2607 1.3061 0.4139 0.070 Uiso 1 1 calc R U
H18B H 0.2545 1.2825 0.4798 0.070 Uiso 1 1 calc R U
H18C H 0.1714 1.2125 0.4382 0.070 Uiso 1 1 calc R U
C19 C 0.3337(3) 0.6732(2) 0.34149(13) 0.0327(7) Uani 1 1 d . .
H19A H 0.3385 0.6796 0.3007 0.049 Uiso 1 1 calc R U
H19B H 0.2669 0.6251 0.3517 0.049 Uiso 1 1 calc R U
H19C H 0.4048 0.6375 0.3558 0.049 Uiso 1 1 calc R U
C20 C -0.0634(3) 1.1515(3) 0.32473(13) 0.0323(7) Uani 1 1 d . .
H20A H -0.0550 1.2060 0.2935 0.048 Uiso 1 1 calc R U
H20B H -0.0578 1.1939 0.3602 0.048 Uiso 1 1 calc R U
H20C H -0.1390 1.1131 0.3224 0.048 Uiso 1 1 calc R U
C21 C 0.4256(4) 1.2398(3) 0.22801(15) 0.0542(10) Uani 1 1 d . .
H21A H 0.4921 1.1873 0.2250 0.081 Uiso 1 1 calc R U
H21B H 0.4400 1.3094 0.2056 0.081 Uiso 1 1 calc R U
H21C H 0.3558 1.2006 0.2142 0.081 Uiso 1 1 calc R U
C22 C 0.2793(4) 1.3833(3) 0.3012(2) 0.0752(15) Uani 1 1 d . .
H22A H 0.2114 1.3443 0.2853 0.113 Uiso 1 1 calc R U
H22B H 0.2987 1.4513 0.2785 0.113 Uiso 1 1 calc R U
H22C H 0.2618 1.4079 0.3396 0.113 Uiso 1 1 calc R U
C23 C 0.5357(3) 1.3607(4) 0.32551(18) 0.0637(12) Uani 1 1 d . .
H23A H 0.5204 1.3972 0.3618 0.096 Uiso 1 1 calc R U
H23B H 0.5554 1.4206 0.2980 0.096 Uiso 1 1 calc R U
H23C H 0.6005 1.3063 0.3291 0.096 Uiso 1 1 calc R U
C24 C 0.6335(3) 0.9670(3) 0.23678(15) 0.0440(8) Uani 1 1 d . .
H24A H 0.5986 1.0412 0.2260 0.066 Uiso 1 1 calc R U
H24B H 0.6871 0.9415 0.2075 0.066 Uiso 1 1 calc R U
H24C H 0.6760 0.9767 0.2720 0.066 Uiso 1 1 calc R U
C25 C 0.5927(3) 0.7189(3) 0.26594(16) 0.0523(10) Uani 1 1 d . .
H25A H 0.6301 0.7284 0.3025 0.078 Uiso 1 1 calc R U
H25B H 0.6515 0.7000 0.2378 0.078 Uiso 1 1 calc R U
H25C H 0.5357 0.6560 0.2680 0.078 Uiso 1 1 calc R U
C26 C 0.4317(3) 0.8382(3) 0.17963(13) 0.0414(8) Uani 1 1 d . .
C27 C 0.5144(4) 0.8195(3) 0.12998(14) 0.0515(10) Uani 1 1 d . .
H27A H 0.5622 0.8889 0.1247 0.077 Uiso 1 1 calc R U
H27B H 0.4691 0.8049 0.0960 0.077 Uiso 1 1 calc R U
H27C H 0.5646 0.7527 0.1376 0.077 Uiso 1 1 calc R U
C28 C 0.3506(4) 0.7321(4) 0.18401(17) 0.0779(15) Uani 1 1 d . .
H28A H 0.3971 0.6617 0.1891 0.117 Uiso 1 1 calc R U
H28B H 0.3046 0.7254 0.1497 0.117 Uiso 1 1 calc R U
H28C H 0.2986 0.7419 0.2161 0.117 Uiso 1 1 calc R U
C29 C 0.3588(3) 0.9462(4) 0.16811(15) 0.0627(12) Uani 1 1 d . .
H29A H 0.3053 0.9591 0.1993 0.094 Uiso 1 1 calc R U
H29B H 0.3145 0.9352 0.1336 0.094 Uiso 1 1 calc R U
H29C H 0.4100 1.0136 0.1640 0.094 Uiso 1 1 calc R U

loop_
_atom_site_aniso_label
_atom_site_aniso_U_11
_atom_site_aniso_U_22
_atom_site_aniso_U_33
_atom_site_aniso_U_23
_atom_site_aniso_U_13
_atom_site_aniso_U_12
Si1 0.0268(4) 0.0234(4) 0.0390(5) 0.0017(4) -0.0027(4) -0.0050(3)
Si2 0.0341(4) 0.0253(4) 0.0232(4) -0.0015(3) 0.0105(4) 0.0022(3)
O1 0.0237(10) 0.0219(10) 0.0277(11) -0.0009(8) 0.0016(8) -0.0031(8)
O2 0.0291(10) 0.0211(9) 0.0193(10) -0.0002(8) 0.0061(8) -0.0001(8)
O3 0.0447(12) 0.0298(10) 0.0232(11) -0.0032(9) -0.0025(10) -0.0096(9)
O4 0.0223(10) 0.0403(12) 0.0135(10) 0.0023(9) 0.0033(8) 0.0037(9)
O5 0.0364(11) 0.0298(11) 0.0165(10) 0.0014(8) -0.0066(8) -0.0088(10)
C1 0.0211(13) 0.0257(15) 0.0251(15) 0.0010(12) 0.0027(12) 0.0016(11)
C2 0.0239(15) 0.0326(16) 0.0262(16) 0.0033(12) -0.0028(12) 0.0018(12)
C3 0.0232(14) 0.0298(15) 0.0258(16) -0.0025(12) -0.0045(12) -0.0010(12)
C4 0.0294(15) 0.0322(16) 0.0231(16) -0.0082(12) -0.0083(13) 0.0041(13)
C5 0.0233(15) 0.0337(16) 0.0245(16) -0.0123(13) 0.0001(12) 0.0023(12)
C6 0.0217(14) 0.0250(14) 0.0185(15) -0.0043(11) 0.0010(11) -0.0016(12)
C7 0.0251(14) 0.0204(14) 0.0186(14) -0.0028(11) 0.0024(11) -0.0012(11)
C8 0.0248(14) 0.0232(14) 0.0182(15) -0.0014(12) 0.0057(11) 0.0017(12)
C9 0.0355(16) 0.0209(14) 0.0164(14) 0.0000(11) 0.0051(12) -0.0040(12)
C10 0.0319(15) 0.0225(14) 0.0171(15) 0.0032(12) 0.0042(12) -0.0117(12)
C11 0.0232(14) 0.0316(15) 0.0154(14) 0.0030(12) -0.0006(11) -0.0027(12)
C12 0.0212(14) 0.0353(16) 0.0219(15) 0.0052(13) -0.0006(12) -0.0058(12)
C13 0.0251(14) 0.0328(15) 0.0131(14) 0.0027(12) -0.0019(11) -0.0060(12)
C14 0.0293(15) 0.0238(14) 0.0156(14) -0.0015(12) -0.0002(12) -0.0028(12)
C15 0.0255(14) 0.0249(14) 0.0142(14) -0.0056(11) 0.0035(11) -0.0024(12)
C16 0.0237(16) 0.0462(19) 0.042(2) 0.0106(16) -0.0006(14) 0.0034(14)
C17 0.0273(15) 0.0487(19) 0.0309(18) 0.0074(15) -0.0020(14) 0.0019(14)
C18 0.0369(18) 0.060(2) 0.043(2) -0.0322(18) -0.0133(16) 0.0207(17)
C19 0.0466(19) 0.0236(15) 0.0278(17) -0.0007(13) 0.0078(14) -0.0058(14)
C20 0.0313(16) 0.0441(18) 0.0215(16) 0.0027(14) -0.0031(12) 0.0005(14)
C21 0.074(3) 0.051(2) 0.037(2) 0.0187(17) -0.0066(19) 0.0103(19)
C22 0.063(3) 0.0234(17) 0.139(4) 0.017(2) 0.033(3) 0.0098(17)
C23 0.066(3) 0.065(3) 0.060(2) 0.023(2) -0.021(2) -0.046(2)
C24 0.0389(18) 0.050(2) 0.043(2) -0.0029(17) 0.0126(16) -0.0028(16)
C25 0.065(2) 0.042(2) 0.050(2) 0.0030(17) 0.0241(19) 0.0224(18)
C26 0.051(2) 0.050(2) 0.0235(18) -0.0082(14) 0.0087(15) -0.0097(17)
C27 0.077(3) 0.052(2) 0.0258(19) -0.0092(16) 0.0172(18) 0.0059(19)
C28 0.102(4) 0.102(4) 0.030(2) -0.015(2) 0.006(2) -0.053(3)
C29 0.051(2) 0.111(4) 0.026(2) -0.011(2) -0.0050(17) 0.025(2)

loop_
_atom_type_symbol
_atom_type_description
_atom_type_scat_dispersion_real
_atom_type_scat_dispersion_imag
_atom_type_scat_source
C C 0.0033 0.0016 'International Tables Vol C Tables 4.2.6.8 and 6.1.1.4'
H H 0.0000 0.0000 'International Tables Vol C Tables 4.2.6.8 and 6.1.1.4'
O O 0.0106 0.0060 'International Tables Vol C Tables 4.2.6.8 and 6.1.1.4'
Si Si 0.0817 0.0704 'International Tables Vol C Tables 4.2.6.8 and 6.1.1.4'

loop_
_geom_angle_atom_site_label_1
_geom_angle_atom_site_label_2
_geom_angle_atom_site_label_3
_geom_angle
O1 Si1 C21 106.29(14)
O1 Si1 C22 117.54(15)
O1 Si1 C23 110.56(14)
C21 Si1 C22 104.9(2)
C21 Si1 C23 108.1(2)
C23 Si1 C22 108.9(2)
O2 Si2 C24 110.45(12)
O2 Si2 C25 112.42(13)
O2 Si2 C26 105.84(13)
C24 Si2 C25 106.33(17)
C24 Si2 C26 110.86(16)
C25 Si2 C26 111.03(17)
C6 O1 Si1 154.75(17)
C8 O2 Si2 128.86(16)
C11 O4 H4 110(2)
C13 O5 H5 104(2)
C2 C1 H1 115.4
C3 C1 H1 115.4
C3 C1 C2 59.75(18)
C3 C1 C7 117.4(2)
C7 C1 H1 115.4
C7 C1 C2 122.0(2)
C3 C2 C1 59.77(18)
C3 C2 C16 115.3(2)
C16 C2 C1 115.6(2)
C17 C2 C1 121.5(2)
C17 C2 C3 120.8(3)
C17 C2 C16 113.7(2)
C1 C3 H3 113.9
C1 C3 C4 119.1(2)
C2 C3 C1 60.48(19)
C2 C3 H3 113.9
C2 C3 C4 125.0(3)
C4 C3 H3 113.9
C3 C4 H4A 108.0
C3 C4 H4B 108.0
C3 C4 C5 117.3(2)
H4A C4 H4B 107.2
C5 C4 H4A 108.0
C5 C4 H4B 108.0
C4 C5 H5A 106.7
C4 C5 C6 111.3(2)
C6 C5 H5A 106.7
C18 C5 C4 109.9(2)
C18 C5 H5A 106.7
C18 C5 C6 115.2(2)
O1 C6 C5 111.1(2)
O1 C6 C7 109.1(2)
O1 C6 C15 108.9(2)
C7 C6 C5 103.4(2)
C15 C6 C5 109.3(2)
C15 C6 C7 115.0(2)
C1 C7 C6 108.9(2)
C1 C7 H7 104.5
C1 C7 C8 110.8(2)
C6 C7 H7 104.5
C8 C7 C6 121.9(2)
C8 C7 H7 104.5
O2 C8 C7 113.4(2)
O2 C8 H8 106.6
O2 C8 C9 110.3(2)
C7 C8 H8 106.6
C7 C8 C9 112.8(2)
C9 C8 H8 106.6
C8 C9 H9 107.8
C10 C9 C8 110.2(2)
C10 C9 H9 107.8
C10 C9 C19 110.6(2)
C19 C9 C8 112.4(2)
C19 C9 H9 107.8
O3 C10 C9 122.3(3)
O3 C10 C11 119.7(3)
C9 C10 C11 117.9(2)
O4 C11 C10 107.5(2)
O4 C11 C12 113.8(2)
O4 C11 C15 115.0(2)
C12 C11 C10 112.4(2)
C15 C11 C10 104.9(2)
C15 C11 C12 103.0(2)
C11 C12 H12A 110.6
C11 C12 H12B 110.6
C11 C12 C13 105.6(2)
H12A C12 H12B 108.7
C13 C12 H12A 110.6
C13 C12 H12B 110.6
O5 C13 C12 112.0(2)
O5 C13 C14 110.2(2)
O5 C13 C20 105.3(2)
C14 C13 C12 102.1(2)
C14 C13 C20 113.4(2)
C20 C13 C12 113.9(2)
C13 C14 H14 122.8
C15 C14 C13 114.4(2)
C15 C14 H14 122.8
C6 C15 C11 124.1(2)
C14 C15 C6 127.0(2)
C14 C15 C11 108.9(2)
C2 C16 H16A 109.5
C2 C16 H16B 109.5
C2 C16 H16C 109.5
H16A C16 H16B 109.5
H16A C16 H16C 109.5
H16B C16 H16C 109.5
C2 C17 H17A 109.5
C2 C17 H17B 109.5
C2 C17 H17C 109.5
H17A C17 H17B 109.5
H17A C17 H17C 109.5
H17B C17 H17C 109.5
C5 C18 H18A 109.5
C5 C18 H18B 109.5
C5 C18 H18C 109.5
H18A C18 H18B 109.5
H18A C18 H18C 109.5
H18B C18 H18C 109.5
C9 C19 H19A 109.5
C9 C19 H19B 109.5
C9 C19 H19C 109.5
H19A C19 H19B 109.5
H19A C19 H19C 109.5
H19B C19 H19C 109.5
C13 C20 H20A 109.5
C13 C20 H20B 109.5
C13 C20 H20C 109.5
H20A C20 H20B 109.5
H20A C20 H20C 109.5
H20B C20 H20C 109.5
Si1 C21 H21A 109.5
Si1 C21 H21B 109.5
Si1 C21 H21C 109.5
H21A C21 H21B 109.5
H21A C21 H21C 109.5
H21B C21 H21C 109.5
Si1 C22 H22A 109.5
Si1 C22 H22B 109.5
Si1 C22 H22C 109.5
H22A C22 H22B 109.5
H22A C22 H22C 109.5
H22B C22 H22C 109.5
Si1 C23 H23A 109.5
Si1 C23 H23B 109.5
Si1 C23 H23C 109.5
H23A C23 H23B 109.5
H23A C23 H23C 109.5
H23B C23 H23C 109.5
Si2 C24 H24A 109.5
Si2 C24 H24B 109.5
Si2 C24 H24C 109.5
H24A C24 H24B 109.5
H24A C24 H24C 109.5
H24B C24 H24C 109.5
Si2 C25 H25A 109.5
Si2 C25 H25B 109.5
Si2 C25 H25C 109.5
H25A C25 H25B 109.5
H25A C25 H25C 109.5
H25B C25 H25C 109.5
C27 C26 Si2 109.8(2)
C27 C26 C28 108.5(3)
C28 C26 Si2 110.7(2)
C29 C26 Si2 110.4(2)
C29 C26 C27 108.5(3)
C29 C26 C28 109.0(3)
C26 C27 H27A 109.5
C26 C27 H27B 109.5
C26 C27 H27C 109.5
H27A C27 H27B 109.5
H27A C27 H27C 109.5
H27B C27 H27C 109.5
C26 C28 H28A 109.5
C26 C28 H28B 109.5
C26 C28 H28C 109.5
H28A C28 H28B 109.5
H28A C28 H28C 109.5
H28B C28 H28C 109.5
C26 C29 H29A 109.5
C26 C29 H29B 109.5
C26 C29 H29C 109.5
H29A C29 H29B 109.5
H29A C29 H29C 109.5
H29B C29 H29C 109.5

loop_
_geom_bond_atom_site_label_1
_geom_bond_atom_site_label_2
_geom_bond_distance
Si1 O1 1.6188(19)
Si1 C21 1.849(4)
Si1 C22 1.862(4)
Si1 C23 1.854(3)
Si2 O2 1.6535(19)
Si2 C24 1.855(3)
Si2 C25 1.872(3)
Si2 C26 1.886(3)
O1 C6 1.424(3)
O2 C8 1.425(3)
O3 C10 1.219(3)
O4 H4 0.87(2)
O4 C11 1.427(3)
O5 H5 0.90(2)
O5 C13 1.455(3)
C1 H1 1.0000
C1 C2 1.524(4)
C1 C3 1.514(4)
C1 C7 1.514(4)
C2 C3 1.513(4)
C2 C16 1.517(4)
C2 C17 1.503(4)
C3 H3 1.0000
C3 C4 1.513(4)
C4 H4A 0.9900
C4 H4B 0.9900
C4 C5 1.544(4)
C5 H5A 1.0000
C5 C6 1.567(4)
C5 C18 1.519(4)
C6 C7 1.555(4)
C6 C15 1.507(4)
C7 H7 1.0000
C7 C8 1.543(4)
C8 H8 1.0000
C8 C9 1.552(4)
C9 H9 1.0000
C9 C10 1.503(4)
C9 C19 1.528(4)
C10 C11 1.540(4)
C11 C12 1.535(4)
C11 C15 1.532(4)
C12 H12A 0.9900
C12 H12B 0.9900
C12 C13 1.542(4)
C13 C14 1.498(4)
C13 C20 1.520(4)
C14 H14 0.9500
C14 C15 1.331(4)
C16 H16A 0.9800
C16 H16B 0.9800
C16 H16C 0.9800
C17 H17A 0.9800
C17 H17B 0.9800
C17 H17C 0.9800
C18 H18A 0.9800
C18 H18B 0.9800
C18 H18C 0.9800
C19 H19A 0.9800
C19 H19B 0.9800
C19 H19C 0.9800
C20 H20A 0.9800
C20 H20B 0.9800
C20 H20C 0.9800
C21 H21A 0.9800
C21 H21B 0.9800
C21 H21C 0.9800
C22 H22A 0.9800
C22 H22B 0.9800
C22 H22C 0.9800
C23 H23A 0.9800
C23 H23B 0.9800
C23 H23C 0.9800
C24 H24A 0.9800
C24 H24B 0.9800
C24 H24C 0.9800
C25 H25A 0.9800
C25 H25B 0.9800
C25 H25C 0.9800
C26 C27 1.538(4)
C26 C28 1.543(5)
C26 C29 1.528(6)
C27 H27A 0.9800
C27 H27B 0.9800
C27 H27C 0.9800
C28 H28A 0.9800
C28 H28B 0.9800
C28 H28C 0.9800
C29 H29A 0.9800
C29 H29B 0.9800
C29 H29C 0.9800

loop_
_geom_hbond_atom_site_label_D
_geom_hbond_atom_site_label_H
_geom_hbond_atom_site_label_A
_geom_hbond_distance_DH
_geom_hbond_distance_HA
_geom_hbond_distance_DA
_geom_hbond_angle_DHA
_geom_hbond_site_symmetry_A
O4 H4 O5 0.87(2) 1.93(2) 2.797(3) 170(3) 4_465
O5 H5 O3 0.90(2) 1.97(2) 2.827(3) 159(3) .

loop_
_geom_torsion_atom_site_label_1
_geom_torsion_atom_site_label_2
_geom_torsion_atom_site_label_3
_geom_torsion_atom_site_label_4
_geom_torsion
Si1 O1 C6 C5 -46.5(5)
Si1 O1 C6 C7 -159.9(3)
Si1 O1 C6 C15 73.9(5)
Si2 O2 C8 C7 121.9(2)
Si2 O2 C8 C9 -110.6(2)
O1 C6 C7 C1 47.3(3)
O1 C6 C7 C8 -83.6(3)
O1 C6 C15 C11 155.9(2)
O1 C6 C15 C14 -20.9(4)
O2 Si2 C26 C27 169.9(2)
O2 Si2 C26 C28 -70.3(3)
O2 Si2 C26 C29 50.4(3)
O2 C8 C9 C10 -57.2(3)
O2 C8 C9 C19 66.7(3)
O3 C10 C11 O4 145.4(2)
O3 C10 C11 C12 19.4(3)
O3 C10 C11 C15 -91.8(3)
O4 C11 C12 C13 149.5(2)
O4 C11 C15 C6 39.2(4)
O4 C11 C15 C14 -143.5(2)
O5 C13 C14 C15 -109.6(3)
C1 C2 C3 C4 106.6(3)
C1 C3 C4 C5 -3.6(4)
C1 C7 C8 O2 -81.0(3)
C1 C7 C8 C9 152.8(2)
C2 C1 C3 C4 -116.0(3)
C2 C1 C7 C6 111.2(3)
C2 C1 C7 C8 -112.1(3)
C2 C3 C4 C5 -76.2(4)
C3 C1 C2 C16 -105.6(3)
C3 C1 C2 C17 109.7(3)
C3 C1 C7 C6 41.4(3)
C3 C1 C7 C8 178.1(2)
C3 C4 C5 C6 -28.4(4)
C3 C4 C5 C18 -157.2(3)
C4 C5 C6 O1 -52.3(3)
C4 C5 C6 C7 64.6(3)
C4 C5 C6 C15 -172.5(2)
C5 C6 C7 C1 -71.0(3)
C5 C6 C7 C8 158.1(2)
C5 C6 C15 C11 -82.6(3)
C5 C6 C15 C14 100.7(3)
C6 C7 C8 O2 49.1(3)
C6 C7 C8 C9 -77.1(3)
C7 C1 C2 C3 -105.3(3)
C7 C1 C2 C16 149.2(3)
C7 C1 C2 C17 4.5(4)
C7 C1 C3 C2 112.9(3)
C7 C1 C3 C4 -3.1(4)
C7 C6 C15 C11 33.2(3)
C7 C6 C15 C14 -143.6(3)
C7 C8 C9 C10 70.7(3)
C7 C8 C9 C19 -165.4(2)
C8 C9 C10 O3 100.1(3)
C8 C9 C10 C11 -75.3(3)
C9 C10 C11 O4 -39.1(3)
C9 C10 C11 C12 -165.0(2)
C9 C10 C11 C15 83.8(3)
C10 C11 C12 C13 -88.0(3)
C10 C11 C15 C6 -78.6(3)
C10 C11 C15 C14 98.7(3)
C11 C12 C13 O5 97.1(3)
C11 C12 C13 C14 -20.9(3)
C11 C12 C13 C20 -143.6(2)
C12 C11 C15 C6 163.7(2)
C12 C11 C15 C14 -19.0(3)
C12 C13 C14 C15 9.6(3)
C13 C14 C15 C6 -176.8(3)
C13 C14 C15 C11 6.0(3)
C15 C6 C7 C1 169.9(2)
C15 C6 C7 C8 39.0(3)
C15 C11 C12 C13 24.3(3)
C16 C2 C3 C1 106.1(3)
C16 C2 C3 C4 -147.2(3)
C17 C2 C3 C1 -110.9(3)
C17 C2 C3 C4 -4.3(4)
C18 C5 C6 O1 73.6(3)
C18 C5 C6 C7 -169.5(3)
C18 C5 C6 C15 -46.6(3)
C19 C9 C10 O3 -24.9(3)
C19 C9 C10 C11 159.7(2)
C20 C13 C14 C15 132.6(3)
C21 Si1 O1 C6 -142.9(4)
C22 Si1 O1 C6 -25.9(5)
C23 Si1 O1 C6 100.0(4)
C24 Si2 O2 C8 -93.3(2)
C24 Si2 C26 C27 50.1(3)
C24 Si2 C26 C28 169.9(3)
C24 Si2 C26 C29 -69.4(3)
C25 Si2 O2 C8 25.3(3)
C25 Si2 C26 C27 -67.8(3)
C25 Si2 C26 C28 52.0(3)
C25 Si2 C26 C29 172.6(3)
C26 Si2 O2 C8 146.7(2)
